data_1575559
loop_
_publ_author_name
'Liu, Hao'
'Scott, Harrison M.'
'Lin, Binzhou'
'Huang, Xiaolong'
'Smith, Mark D.'
'Shimizu, Ken D.'

_publ_section_title
;
 Solvent attenuation of dispersion interactions quantified in polar and
 nonpolar media using rigid CH-&#x3c0; balances.
;
_journal_issue 38
_journal_name_full 'Chemical science'
_journal_page_first 17772
_journal_page_last 17778
_journal_paper_doi 10.1039/d5sc02852c
_journal_volume 16
_journal_year 2025
_chemical_absolute_configuration unk
_chemical_formula_moiety 'C31 H22 F N O2, 0.732(C4 H8 O2)'
_chemical_formula_sum 'C33.93 H27.86 F N O3.46'
_chemical_formula_weight 523.98
_space_group_crystal_system tetragonal
_space_group_IT_number 82
_space_group_name_Hall 'I -4'
_space_group_name_H-M_alt 'I -4'
_atom_sites_solution_hydrogens geom
_atom_sites_solution_primary dual
_atom_sites_solution_secondary difmap
_audit_creation_date 2025-01-08
_audit_creation_method
;
Olex2 1.5
(compiled 2024.02.16 svn.r378c4104 for OlexSys, GUI svn.r6928)
;
_audit_update_record
;
2025-04-11 deposited with the CCDC.	2025-08-28 downloaded from the CCDC.
;
_cell_angle_alpha 90
_cell_angle_beta 90
_cell_angle_gamma 90
_cell_formula_units_Z 8
_cell_length_a 22.1848(6)
_cell_length_b 22.1848(6)
_cell_length_c 11.2994(5)
_cell_measurement_reflns_used 9712
_cell_measurement_temperature 100(2)
_cell_measurement_theta_max 27.081
_cell_measurement_theta_min 2.597
_cell_volume 5561.2(3)
_computing_cell_refinement 'SAINT V8.40B (Bruker, 2016)'
_computing_data_collection 'Bruker APEX3 v2019.1-0 (Bruker, 2019)'
_computing_data_reduction 'SAINT V8.40B (Bruker, 2016)'
_computing_molecular_graphics 'OLEX2 (Dolomanov et al., 2009)'
_computing_publication_material 'OLEX2 (Dolomanov et al., 2009)'
_computing_structure_refinement 'XL (Sheldrick, 2015)'
_computing_structure_solution 'XT (Sheldrick, 2015)'
_diffrn_ambient_temperature 100(2)
_diffrn_detector PHOTON-II
_diffrn_detector_area_resol_mean 7.39
_diffrn_detector_type 'area detector'
_diffrn_measured_fraction_theta_full 0.998
_diffrn_measured_fraction_theta_max 0.998
_diffrn_measurement_device 'three-circle diffractometer'
_diffrn_measurement_device_type 'Bruker D8 Quest'
_diffrn_measurement_method '\w and \f scans'
_diffrn_radiation_monochromator 'mirror optics'
_diffrn_radiation_probe x-ray
_diffrn_radiation_type MoK\a
_diffrn_radiation_wavelength 0.71073
_diffrn_reflns_av_R_equivalents 0.0424
_diffrn_reflns_av_unetI/netI 0.0169
_diffrn_reflns_Laue_measured_fraction_full 0.998
_diffrn_reflns_Laue_measured_fraction_max 0.998
_diffrn_reflns_limit_h_max 28
_diffrn_reflns_limit_h_min -28
_diffrn_reflns_limit_k_max 28
_diffrn_reflns_limit_k_min -28
_diffrn_reflns_limit_l_max 14
_diffrn_reflns_limit_l_min -14
_diffrn_reflns_number 85894
_diffrn_reflns_point_group_measured_fraction_full 0.999
_diffrn_reflns_point_group_measured_fraction_max 0.999
_diffrn_reflns_theta_full 25.242
_diffrn_reflns_theta_max 27.142
_diffrn_reflns_theta_min 2.732
_diffrn_source 'microfocus sealed X-ray tube'
_diffrn_source_current 1.0
_diffrn_source_power 0.05
_diffrn_source_type 'Incoatec I\ms'
_diffrn_source_voltage 50.0
_diffrn_standards_number 0
_exptl_absorpt_coefficient_mu 0.085
_exptl_absorpt_correction_T_max 0.4912
_exptl_absorpt_correction_T_min 0.4177
_exptl_absorpt_correction_type multi-scan
_exptl_absorpt_process_details
;
SADABS-2016/2 (Bruker,2016/2) was used for absorption correction.
wR2(int) was 0.1300 before and 0.0688 after correction.
The Ratio of minimum to maximum transmission is 0.8504.
The \l/2 correction factor is Not present.
;
_exptl_crystal_colour colourless
_exptl_crystal_colour_primary colourless
_exptl_crystal_density_diffrn 1.252
_exptl_crystal_description rod
_exptl_crystal_F_000 2201
_exptl_crystal_size_max 0.28
_exptl_crystal_size_mid 0.2
_exptl_crystal_size_min 0.14
_refine_diff_density_max 0.311
_refine_diff_density_min -0.154
_refine_diff_density_rms 0.038
_refine_ls_extinction_method none
_refine_ls_goodness_of_fit_ref 1.061
_refine_ls_hydrogen_treatment constr
_refine_ls_matrix_type full
_refine_ls_number_parameters 418
_refine_ls_number_reflns 6167
_refine_ls_number_restraints 40
_refine_ls_restrained_S_all 1.063
_refine_ls_R_factor_all 0.0407
_refine_ls_R_factor_gt 0.0383
_refine_ls_shift/su_max 0.000
_refine_ls_shift/su_mean 0.000
_refine_ls_structure_factor_coef Fsqd
_refine_ls_weighting_details 'w=1/[\s^2^(Fo^2^)+(0.0625P)^2^+2.0225P] where P=(Fo^2^+2Fc^2^)/3'
_refine_ls_weighting_scheme calc
_refine_ls_wR_factor_gt 0.1052
_refine_ls_wR_factor_ref 0.1079
_reflns_Friedel_coverage 0.900
_reflns_Friedel_fraction_full 0.999
_reflns_Friedel_fraction_max 0.999
_reflns_number_gt 5844
_reflns_number_total 6167
_reflns_threshold_expression 'I > 2\s(I)'
_cod_data_source_file d5sc02852c2.cif
_cod_data_source_block ch3_pi_4py
_cod_depositor_comments
;
The following automatic conversions were performed:

data item '_diffrn_radiation_probe' value 'X-ray' was changed to
'x-ray' in accordance with the
/home/data/users/saulius/crontab/automatic-downloads/rss-feeds/RSC/lib/dictionaries/cif_core.dic
dictionary named 'cif_core.dic' version 2.4.2 last updated on
2011-04-26.

Automatic conversion script
Id: cif_fix_values 8170 2020-07-09 18:12:32Z antanas 

 Adding full bibliography for 1575557--1575563.cif.
;
_cod_original_cell_volume 5561.2(4)
_cod_database_code 1575559
_shelx_shelxl_version_number 2019/3
_shelx_space_group_comment
;
The symmetry employed for this shelxl refinement is uniquely defined
by the following loop, which should always be used as a source of
symmetry information in preference to the above space-group names.
They are only intended as comments.
;
_shelx_estimated_absorpt_t_max 0.988
_shelx_estimated_absorpt_t_min 0.977
_olex2_refinement_description
;
1. Fixed Uiso
 At 1.2 times of:
  All C(H) groups, All C(H,H) groups
 At 1.5 times of:
  All C(H,H,H) groups
2. Uiso/Uaniso restraints and constraints
Uanis(C3S) = Uanis(C7S)
Uanis(C4S) = Uanis(C8S)
3. Rigid body (RIGU) restrains
 O3S, C6S, O4S, C5S, C7S, C8S
 with sigma for 1-2 distances of 0.004 and sigma for 1-3 distances of 0.004
4. Same fragment restrains
{O1S, O2S, C1S, C2S, C3S, C4S} sigma for 1-2: 0.015, 1-3: 0.04
as in
{O3S, O4S, C5S, C6S, C7S, C8S}
5. Others
 Sof(O1S)=Sof(O2S)=Sof(C1S)=Sof(H1SA)=Sof(H1SB)=Sof(H1SC)=Sof(C2S)=Sof(C3S)=
 Sof(H3SA)=Sof(H3SB)=Sof(C4S)=Sof(H4SA)=Sof(H4SB)=Sof(H4SC)=FVAR(1)
 Sof(O3S)=Sof(O4S)=Sof(C5S)=Sof(H5SA)=Sof(H5SB)=Sof(H5SC)=Sof(C6S)=Sof(C7S)=
 Sof(H7SA)=Sof(H7SB)=Sof(C8S)=Sof(H8SA)=Sof(H8SB)=Sof(H8SC)=FVAR(2)
6.a Ternary CH refined with riding coordinates:
 C2(H2), C3(H3), C6(H6), C7(H7)
6.b Secondary CH2 refined with riding coordinates:
 C1(H1A,H1B), C8(H8A,H8B), C9(H9A,H9B), C3S(H3SA,H3SB), C7S(H7SA,H7SB)
6.c Aromatic/amide H refined with riding coordinates:
 C11(H11), C13(H13), C14(H14), C17(H17), C19(H19), C20(H20), C21(H21),
 C23(H23), C24(H24), C26(H26), C27(H27), C28(H28)
6.d Idealised Me refined as rotating group:
 C1S(H1SA,H1SB,H1SC), C4S(H4SA,H4SB,H4SC), C5S(H5SA,H5SB,H5SC), C8S(H8SA,H8SB,
 H8SC)
;
_olex2_submission_special_instructions 'No special instructions were received'

loop_
_space_group_symop_operation_xyz
'x, y, z'
'-x, -y, z'
'y, -x, -z'
'-y, x, -z'
'x+1/2, y+1/2, z+1/2'
'-x+1/2, -y+1/2, z+1/2'
'y+1/2, -x+1/2, -z+1/2'
'-y+1/2, x+1/2, -z+1/2'

loop_
_atom_site_label
_atom_site_type_symbol
_atom_site_fract_x
_atom_site_fract_y
_atom_site_fract_z
_atom_site_U_iso_or_equiv
_atom_site_adp_type
_atom_site_occupancy
_atom_site_site_symmetry_order
_atom_site_calc_flag
_atom_site_refinement_flags_posn
_atom_site_refinement_flags_adp
_atom_site_refinement_flags_occupancy
_atom_site_disorder_assembly
_atom_site_disorder_group
F1 F 0.36871(8) 0.12906(7) 0.62349(12) 0.0480(4) Uani 1 1 d . . . . .
O1 O 0.39767(7) 0.21373(7) 0.19307(15) 0.0340(3) Uani 1 1 d . . . . .
O2 O 0.39737(7) 0.00838(6) 0.18944(14) 0.0319(3) Uani 1 1 d . . . . .
N1 N 0.38493(8) 0.11106(8) 0.20451(15) 0.0251(4) Uani 1 1 d . . . . .
C1 C 0.46468(10) 0.11166(12) -0.13814(19) 0.0357(5) Uani 1 1 d . . . . .
H1A H 0.454411 0.112300 -0.223394 0.043 Uiso 1 1 calc R U . . .
H1B H 0.508959 0.110290 -0.127560 0.043 Uiso 1 1 calc R U . . .
C2 C 0.43477(10) 0.16344(11) -0.06831(19) 0.0332(5) Uani 1 1 d . . . . .
H2 H 0.447649 0.204743 -0.093150 0.040 Uiso 1 1 calc R U . . .
C3 C 0.45292(10) 0.14604(9) 0.05999(18) 0.0279(4) Uani 1 1 d . . . . .
H3 H 0.494392 0.161080 0.078153 0.034 Uiso 1 1 calc R U . . .
C4 C 0.40979(9) 0.16364(10) 0.15739(18) 0.0267(4) Uani 1 1 d . . . . .
C5 C 0.40945(9) 0.05855(9) 0.15585(17) 0.0254(4) Uani 1 1 d . . . . .
C6 C 0.45208(9) 0.07660(9) 0.05831(18) 0.0266(4) Uani 1 1 d . . . . .
H6 H 0.493336 0.060246 0.073865 0.032 Uiso 1 1 calc R U . . .
C7 C 0.43183(10) 0.06143(10) -0.07013(19) 0.0320(4) Uani 1 1 d . . . . .
H7 H 0.441564 0.019566 -0.096833 0.038 Uiso 1 1 calc R U . . .
C8 C 0.36540(10) 0.08016(11) -0.0866(2) 0.0352(5) Uani 1 1 d . . . . .
H8A H 0.340179 0.065205 -0.020571 0.042 Uiso 1 1 calc R U . . .
H8B H 0.349092 0.064478 -0.162145 0.042 Uiso 1 1 calc R U . . .
C9 C 0.36776(10) 0.15006(11) -0.08743(19) 0.0358(5) Uani 1 1 d . . . . .
H9A H 0.353573 0.166422 -0.164040 0.043 Uiso 1 1 calc R U . . .
H9B H 0.342963 0.167205 -0.022833 0.043 Uiso 1 1 calc R U . . .
C10 C 0.34844(9) 0.10969(9) 0.30992(18) 0.0274(4) Uani 1 1 d . . . . .
C11 C 0.37636(11) 0.12142(10) 0.41701(19) 0.0315(4) Uani 1 1 d . . . . .
H11 H 0.417807 0.132030 0.420612 0.038 Uiso 1 1 calc R U . . .
C12 C 0.34194(12) 0.11718(11) 0.51830(19) 0.0355(5) Uani 1 1 d . . . . .
C13 C 0.28221(12) 0.10112(12) 0.5173(2) 0.0404(6) Uani 1 1 d . . . . .
H13 H 0.259938 0.097668 0.588777 0.048 Uiso 1 1 calc R U . . .
C14 C 0.25541(11) 0.09010(11) 0.4086(2) 0.0392(5) Uani 1 1 d . . . . .
H14 H 0.214002 0.079260 0.406024 0.047 Uiso 1 1 calc R U . . .
C15 C 0.28762(10) 0.09449(10) 0.3030(2) 0.0322(4) Uani 1 1 d . . . . .
C16 C 0.25842(10) 0.08295(11) 0.1862(2) 0.0346(5) Uani 1 1 d . . . . .
C17 C 0.24973(11) 0.02539(12) 0.1475(3) 0.0432(6) Uani 1 1 d . . . . .
H17 H 0.260882 -0.007151 0.197607 0.052 Uiso 1 1 calc R U . . .
C18 C 0.22437(12) 0.01248(13) 0.0340(3) 0.0471(6) Uani 1 1 d . . . . .
C19 C 0.21695(18) -0.04646(15) -0.0078(3) 0.0669(10) Uani 1 1 d . . . . .
H19 H 0.228949 -0.079513 0.040172 0.080 Uiso 1 1 calc R U . . .
C20 C 0.1925(2) -0.05699(18) -0.1176(4) 0.0900(15) Uani 1 1 d . . . . .
H20 H 0.186986 -0.097251 -0.144060 0.108 Uiso 1 1 calc R U . . .
C21 C 0.17580(19) -0.00943(18) -0.1900(4) 0.0746(11) Uani 1 1 d . . . . .
H21 H 0.159057 -0.017606 -0.265741 0.089 Uiso 1 1 calc R U . . .
C22 C 0.18315(14) 0.05013(15) -0.1538(3) 0.0536(7) Uani 1 1 d . . . . .
C23 C 0.16644(13) 0.10035(16) -0.2261(3) 0.0543(7) Uani 1 1 d . . . . .
H23 H 0.149593 0.093206 -0.302157 0.065 Uiso 1 1 calc R U . . .
C24 C 0.17412(12) 0.15821(14) -0.1885(3) 0.0487(6) Uani 1 1 d . . . . .
H24 H 0.162604 0.190550 -0.238800 0.058 Uiso 1 1 calc R U . . .
C25 C 0.19932(11) 0.17118(13) -0.0742(2) 0.0419(6) Uani 1 1 d . . . . .
C26 C 0.20754(13) 0.22979(13) -0.0326(3) 0.0474(6) Uani 1 1 d . . . . .
H26 H 0.197061 0.262863 -0.081884 0.057 Uiso 1 1 calc R U . . .
C27 C 0.23050(14) 0.24060(13) 0.0783(3) 0.0518(7) Uani 1 1 d . . . . .
H27 H 0.235079 0.280913 0.105179 0.062 Uiso 1 1 calc R U . . .
C28 C 0.24709(11) 0.19298(13) 0.1515(2) 0.0420(6) Uani 1 1 d . . . . .
H28 H 0.263058 0.201108 0.227871 0.050 Uiso 1 1 calc R U . . .
C29 C 0.24055(10) 0.13364(11) 0.1141(2) 0.0354(5) Uani 1 1 d . . . . .
C30 C 0.21544(10) 0.12168(12) -0.0004(2) 0.0368(5) Uani 1 1 d . . . . .
C31 C 0.20770(11) 0.06168(12) -0.0392(3) 0.0426(6) Uani 1 1 d . . . . .
O1S O 0.5531(3) 0.3936(3) -0.0189(5) 0.0538(16) Uani 0.390(5) 1 d D . P A 1
O2S O 0.5821(2) 0.4075(2) 0.1663(5) 0.0483(15) Uani 0.390(5) 1 d D . P A 1
C1S C 0.6578(7) 0.4036(9) 0.019(2) 0.065(5) Uani 0.390(5) 1 d D . P A 1
H1SA H 0.665803 0.374337 -0.044498 0.097 Uiso 0.390(5) 1 calc R U P A 1
H1SB H 0.682413 0.393671 0.087996 0.097 Uiso 0.390(5) 1 calc R U P A 1
H1SC H 0.667993 0.444154 -0.009130 0.097 Uiso 0.390(5) 1 calc R U P A 1
C2S C 0.5917(3) 0.4013(3) 0.0518(6) 0.0419(16) Uani 0.390(5) 1 d D . P A 1
C3S C 0.520(2) 0.407(2) 0.204(2) 0.0627(19) Uani 0.390(5) 1 d D . P A 1
H3SA H 0.502195 0.366614 0.187117 0.075 Uiso 0.390(5) 1 calc R U P A 1
H3SB H 0.496897 0.437483 0.159933 0.075 Uiso 0.390(5) 1 calc R U P A 1
C4S C 0.519(3) 0.419(3) 0.333(2) 0.084(6) Uani 0.390(5) 1 d D . P A 1
H4SA H 0.526758 0.462202 0.346774 0.126 Uiso 0.390(5) 1 calc R U P A 1
H4SB H 0.549155 0.394987 0.373420 0.126 Uiso 0.390(5) 1 calc R U P A 1
H4SC H 0.478592 0.409265 0.364489 0.126 Uiso 0.390(5) 1 calc R U P A 1
O3S O 0.5160(4) 0.3759(5) -0.0074(8) 0.085(3) Uani 0.342(6) 1 d D . P B 2
O4S O 0.4700(4) 0.3789(4) 0.1627(7) 0.076(2) Uani 0.342(6) 1 d D . P B 2
C5S C 0.4158(10) 0.3344(9) 0.007(3) 0.081(6) Uani 0.342(6) 1 d D . P B 2
H5SA H 0.387465 0.365472 -0.019361 0.121 Uiso 0.342(6) 1 calc R U P B 2
H5SB H 0.397762 0.311651 0.072749 0.121 Uiso 0.342(6) 1 calc R U P B 2
H5SC H 0.424760 0.306991 -0.058270 0.121 Uiso 0.342(6) 1 calc R U P B 2
C6S C 0.4728(5) 0.3636(6) 0.0486(9) 0.076(3) Uani 0.342(6) 1 d D . P B 2
C7S C 0.518(3) 0.410(3) 0.214(3) 0.0627(19) Uani 0.342(6) 1 d D . P B 2
H7SA H 0.524396 0.448595 0.171818 0.075 Uiso 0.342(6) 1 calc R U P B 2
H7SB H 0.555494 0.385749 0.205427 0.075 Uiso 0.342(6) 1 calc R U P B 2
C8S C 0.507(4) 0.422(3) 0.342(3) 0.084(6) Uani 0.342(6) 1 d D . P B 2
H8SA H 0.472718 0.449320 0.350639 0.126 Uiso 0.342(6) 1 calc R U P B 2
H8SB H 0.543231 0.441638 0.376434 0.126 Uiso 0.342(6) 1 calc R U P B 2
H8SC H 0.499422 0.384443 0.383579 0.126 Uiso 0.342(6) 1 calc R U P B 2

loop_
_atom_site_aniso_label
_atom_site_aniso_U_11
_atom_site_aniso_U_22
_atom_site_aniso_U_33
_atom_site_aniso_U_23
_atom_site_aniso_U_13
_atom_site_aniso_U_12
F1 0.0700(10) 0.0533(9) 0.0206(6) -0.0037(6) 0.0022(7) 0.0099(8)
O1 0.0408(8) 0.0287(7) 0.0324(8) -0.0011(6) 0.0010(7) 0.0033(6)
O2 0.0413(8) 0.0270(7) 0.0275(7) 0.0011(6) 0.0006(7) 0.0002(6)
N1 0.0271(8) 0.0284(8) 0.0197(8) 0.0017(7) -0.0011(6) 0.0013(6)
C1 0.0324(11) 0.0529(14) 0.0217(10) -0.0007(10) 0.0028(8) 0.0006(10)
C2 0.0362(11) 0.0412(12) 0.0220(10) 0.0046(9) 0.0010(8) 0.0002(9)
C3 0.0301(10) 0.0314(10) 0.0223(9) 0.0009(8) -0.0001(8) -0.0017(8)
C4 0.0289(10) 0.0280(10) 0.0231(9) 0.0016(7) -0.0028(7) 0.0002(7)
C5 0.0277(9) 0.0300(10) 0.0185(9) -0.0008(7) -0.0025(7) 0.0013(7)
C6 0.0278(9) 0.0311(10) 0.0209(9) -0.0013(8) 0.0000(7) 0.0019(8)
C7 0.0327(10) 0.0409(12) 0.0224(10) -0.0050(9) 0.0001(8) 0.0013(8)
C8 0.0306(10) 0.0522(13) 0.0227(10) -0.0045(9) -0.0032(8) -0.0001(9)
C9 0.0347(11) 0.0519(13) 0.0207(9) 0.0031(9) -0.0013(9) 0.0068(9)
C10 0.0309(10) 0.0284(10) 0.0227(9) 0.0041(8) 0.0031(8) 0.0058(8)
C11 0.0369(11) 0.0323(10) 0.0251(9) -0.0008(8) 0.0014(9) 0.0069(8)
C12 0.0493(13) 0.0346(11) 0.0226(10) -0.0011(8) 0.0029(9) 0.0109(10)
C13 0.0491(14) 0.0415(12) 0.0306(12) 0.0076(9) 0.0149(10) 0.0146(10)
C14 0.0342(11) 0.0453(13) 0.0382(13) 0.0097(10) 0.0078(10) 0.0095(10)
C15 0.0317(10) 0.0345(11) 0.0303(11) 0.0085(9) 0.0013(9) 0.0064(8)
C16 0.0254(10) 0.0441(12) 0.0344(12) 0.0104(10) -0.0005(9) 0.0018(8)
C17 0.0383(12) 0.0450(14) 0.0462(14) 0.0132(11) -0.0105(11) -0.0055(10)
C18 0.0434(14) 0.0458(14) 0.0520(15) 0.0112(12) -0.0151(12) -0.0094(11)
C19 0.086(2) 0.0466(16) 0.069(2) 0.0117(15) -0.0351(19) -0.0169(15)
C20 0.126(4) 0.0535(19) 0.090(3) 0.0019(19) -0.056(3) -0.024(2)
C21 0.083(2) 0.077(2) 0.064(2) 0.0072(18) -0.038(2) -0.0201(19)
C22 0.0462(15) 0.0636(18) 0.0512(17) 0.0105(14) -0.0169(13) -0.0082(13)
C23 0.0410(14) 0.082(2) 0.0399(14) 0.0109(14) -0.0113(11) -0.0001(13)
C24 0.0392(13) 0.0665(18) 0.0405(13) 0.0134(13) -0.0035(11) 0.0103(12)
C25 0.0312(11) 0.0538(14) 0.0406(13) 0.0125(11) 0.0017(10) 0.0119(10)
C26 0.0500(15) 0.0456(14) 0.0466(14) 0.0149(12) 0.0019(12) 0.0185(11)
C27 0.0599(17) 0.0439(14) 0.0515(16) 0.0063(13) -0.0006(13) 0.0189(12)
C28 0.0385(12) 0.0489(14) 0.0386(13) 0.0055(11) 0.0003(10) 0.0132(10)
C29 0.0244(9) 0.0458(12) 0.0359(12) 0.0109(10) 0.0012(8) 0.0059(9)
C30 0.0242(10) 0.0456(13) 0.0405(13) 0.0103(10) 0.0023(9) 0.0051(8)
C31 0.0315(11) 0.0488(14) 0.0477(14) 0.0096(11) -0.0088(10) -0.0040(10)
O1S 0.055(3) 0.056(3) 0.050(3) -0.010(2) -0.005(3) -0.006(3)
O2S 0.056(3) 0.043(3) 0.046(3) -0.005(2) -0.005(2) 0.003(2)
C1S 0.058(9) 0.071(7) 0.065(7) -0.015(6) 0.006(6) -0.024(5)
C2S 0.056(4) 0.030(3) 0.040(4) -0.004(2) 0.001(3) -0.002(3)
C3S 0.069(4) 0.058(5) 0.061(5) -0.002(3) 0.012(4) 0.014(4)
C4S 0.11(2) 0.074(8) 0.070(5) 0.008(4) 0.003(6) 0.004(9)
O3S 0.071(5) 0.110(7) 0.075(6) 0.010(5) 0.031(5) 0.012(5)
O4S 0.066(4) 0.081(5) 0.081(5) 0.013(4) 0.015(4) 0.020(3)
C5S 0.104(13) 0.030(5) 0.108(17) 0.004(8) 0.054(10) 0.007(8)
C6S 0.074(6) 0.091(8) 0.062(5) 0.021(5) 0.027(5) 0.040(5)
C7S 0.069(4) 0.058(5) 0.061(5) -0.002(3) 0.012(4) 0.014(4)
C8S 0.11(2) 0.074(8) 0.070(5) 0.008(4) 0.003(6) 0.004(9)

loop_
_atom_type_symbol
_atom_type_description
_atom_type_scat_dispersion_real
_atom_type_scat_dispersion_imag
_atom_type_scat_source
C C 0.0033 0.0016 'International Tables Vol C Tables 4.2.6.8 and 6.1.1.4'
H H 0.0000 0.0000 'International Tables Vol C Tables 4.2.6.8 and 6.1.1.4'
F F 0.0171 0.0103 'International Tables Vol C Tables 4.2.6.8 and 6.1.1.4'
N N 0.0061 0.0033 'International Tables Vol C Tables 4.2.6.8 and 6.1.1.4'
O O 0.0106 0.0060 'International Tables Vol C Tables 4.2.6.8 and 6.1.1.4'

loop_
_geom_angle_atom_site_label_1
_geom_angle_atom_site_label_2
_geom_angle_atom_site_label_3
_geom_angle
_geom_angle_site_symmetry_1
_geom_angle_site_symmetry_3
_geom_angle_publ_flag
C4 N1 C5 113.11(17) . . ?
C4 N1 C10 123.71(17) . . ?
C5 N1 C10 121.76(17) . . ?
H1A C1 H1B 110.3 . . ?
C2 C1 H1A 112.8 . . ?
C2 C1 H1B 112.8 . . ?
C7 C1 H1A 112.8 . . ?
C7 C1 H1B 112.8 . . ?
C7 C1 C2 94.60(17) . . ?
C1 C2 H2 114.6 . . ?
C1 C2 C3 100.41(17) . . ?
C3 C2 H2 114.6 . . ?
C9 C2 C1 101.59(19) . . ?
C9 C2 H2 114.6 . . ?
C9 C2 C3 109.58(18) . . ?
C2 C3 H3 110.3 . . ?
C4 C3 C2 116.86(17) . . ?
C4 C3 H3 110.3 . . ?
C4 C3 C6 105.07(17) . . ?
C6 C3 C2 103.53(17) . . ?
C6 C3 H3 110.3 . . ?
O1 C4 N1 123.47(19) . . ?
O1 C4 C3 128.3(2) . . ?
N1 C4 C3 108.20(17) . . ?
O2 C5 N1 123.96(19) . . ?
O2 C5 C6 127.95(19) . . ?
N1 C5 C6 108.09(17) . . ?
C3 C6 H6 110.5 . . ?
C3 C6 C7 103.37(16) . . ?
C5 C6 C3 105.33(16) . . ?
C5 C6 H6 110.5 . . ?
C5 C6 C7 116.33(17) . . ?
C7 C6 H6 110.5 . . ?
C1 C7 C6 99.93(17) . . ?
C1 C7 H7 114.8 . . ?
C1 C7 C8 101.37(19) . . ?
C6 C7 H7 114.8 . . ?
C8 C7 C6 109.28(18) . . ?
C8 C7 H7 114.8 . . ?
C7 C8 H8A 111.0 . . ?
C7 C8 H8B 111.0 . . ?
C7 C8 C9 103.75(18) . . ?
H8A C8 H8B 109.0 . . ?
C9 C8 H8A 111.0 . . ?
C9 C8 H8B 111.0 . . ?
C2 C9 C8 103.05(18) . . ?
C2 C9 H9A 111.2 . . ?
C2 C9 H9B 111.2 . . ?
C8 C9 H9A 111.2 . . ?
C8 C9 H9B 111.2 . . ?
H9A C9 H9B 109.1 . . ?
C11 C10 N1 117.87(18) . . ?
C11 C10 C15 121.9(2) . . ?
C15 C10 N1 120.17(19) . . ?
C10 C11 H11 121.1 . . ?
C12 C11 C10 117.7(2) . . ?
C12 C11 H11 121.1 . . ?
F1 C12 C11 118.2(2) . . ?
F1 C12 C13 118.8(2) . . ?
C13 C12 C11 123.1(2) . . ?
C12 C13 H13 121.1 . . ?
C12 C13 C14 117.9(2) . . ?
C14 C13 H13 121.1 . . ?
C13 C14 H14 119.1 . . ?
C13 C14 C15 121.8(2) . . ?
C15 C14 H14 119.1 . . ?
C10 C15 C14 117.7(2) . . ?
C10 C15 C16 120.8(2) . . ?
C14 C15 C16 121.5(2) . . ?
C17 C16 C15 120.3(2) . . ?
C17 C16 C29 120.7(2) . . ?
C29 C16 C15 119.0(2) . . ?
C16 C17 H17 119.0 . . ?
C16 C17 C18 122.0(2) . . ?
C18 C17 H17 119.0 . . ?
C19 C18 C17 122.4(3) . . ?
C19 C18 C31 119.4(3) . . ?
C31 C18 C17 118.2(3) . . ?
C18 C19 H19 119.7 . . ?
C20 C19 C18 120.7(3) . . ?
C20 C19 H19 119.7 . . ?
C19 C20 H20 119.7 . . ?
C19 C20 C21 120.6(3) . . ?
C21 C20 H20 119.7 . . ?
C20 C21 H21 119.4 . . ?
C20 C21 C22 121.1(3) . . ?
C22 C21 H21 119.4 . . ?
C21 C22 C23 122.7(3) . . ?
C21 C22 C31 118.8(3) . . ?
C31 C22 C23 118.5(3) . . ?
C22 C23 H23 119.2 . . ?
C24 C23 C22 121.5(3) . . ?
C24 C23 H23 119.2 . . ?
C23 C24 H24 119.4 . . ?
C23 C24 C25 121.2(3) . . ?
C25 C24 H24 119.4 . . ?
C26 C25 C24 122.7(2) . . ?
C26 C25 C30 119.2(3) . . ?
C30 C25 C24 118.0(3) . . ?
C25 C26 H26 119.4 . . ?
C27 C26 C25 121.2(2) . . ?
C27 C26 H26 119.4 . . ?
C26 C27 H27 119.7 . . ?
C26 C27 C28 120.5(3) . . ?
C28 C27 H27 119.7 . . ?
C27 C28 H28 119.7 . . ?
C29 C28 C27 120.7(3) . . ?
C29 C28 H28 119.7 . . ?
C28 C29 C16 122.5(2) . . ?
C28 C29 C30 119.4(2) . . ?
C30 C29 C16 118.1(2) . . ?
C25 C30 C29 118.9(2) . . ?
C31 C30 C25 120.9(2) . . ?
C31 C30 C29 120.1(2) . . ?
C18 C31 C22 119.4(3) . . ?
C30 C31 C18 120.8(2) . . ?
C30 C31 C22 119.8(2) . . ?
C2S O2S C3S 116.2(13) . . ?
H1SA C1S H1SB 109.5 . . ?
H1SA C1S H1SC 109.5 . . ?
H1SB C1S H1SC 109.5 . . ?
C2S C1S H1SA 109.5 . . ?
C2S C1S H1SB 109.5 . . ?
C2S C1S H1SC 109.5 . . ?
O1S C2S O2S 124.0(7) . . ?
O1S C2S C1S 122.6(12) . . ?
O2S C2S C1S 113.4(11) . . ?
O2S C3S H3SA 110.1 . . ?
O2S C3S H3SB 110.1 . . ?
O2S C3S C4S 108(4) . . ?
H3SA C3S H3SB 108.4 . . ?
C4S C3S H3SA 110.1 . . ?
C4S C3S H3SB 110.1 . . ?
C3S C4S H4SA 109.5 . . ?
C3S C4S H4SB 109.5 . . ?
C3S C4S H4SC 109.5 . . ?
H4SA C4S H4SB 109.5 . . ?
H4SA C4S H4SC 109.5 . . ?
H4SB C4S H4SC 109.5 . . ?
C6S O4S C7S 119.3(16) . . ?
H5SA C5S H5SB 109.5 . . ?
H5SA C5S H5SC 109.5 . . ?
H5SB C5S H5SC 109.5 . . ?
C6S C5S H5SA 109.5 . . ?
C6S C5S H5SB 109.5 . . ?
C6S C5S H5SC 109.5 . . ?
O3S C6S O4S 119.8(12) . . ?
O3S C6S C5S 128.2(16) . . ?
O4S C6S C5S 111.8(15) . . ?
O4S C7S H7SA 109.3 . . ?
O4S C7S H7SB 109.3 . . ?
O4S C7S C8S 112(4) . . ?
H7SA C7S H7SB 107.9 . . ?
C8S C7S H7SA 109.3 . . ?
C8S C7S H7SB 109.3 . . ?
C7S C8S H8SA 109.5 . . ?
C7S C8S H8SB 109.5 . . ?
C7S C8S H8SC 109.5 . . ?
H8SA C8S H8SB 109.5 . . ?
H8SA C8S H8SC 109.5 . . ?
H8SB C8S H8SC 109.5 . . ?

loop_
_geom_bond_atom_site_label_1
_geom_bond_atom_site_label_2
_geom_bond_distance
_geom_bond_site_symmetry_2
_geom_bond_publ_flag
F1 C12 1.355(3) . ?
O1 C4 1.212(3) . ?
O2 C5 1.206(3) . ?
N1 C4 1.396(3) . ?
N1 C5 1.398(3) . ?
N1 C10 1.440(3) . ?
C1 H1A 0.9900 . ?
C1 H1B 0.9900 . ?
C1 C2 1.544(3) . ?
C1 C7 1.537(3) . ?
C2 H2 1.0000 . ?
C2 C3 1.553(3) . ?
C2 C9 1.531(3) . ?
C3 H3 1.0000 . ?
C3 C4 1.510(3) . ?
C3 C6 1.541(3) . ?
C5 C6 1.507(3) . ?
C6 H6 1.0000 . ?
C6 C7 1.556(3) . ?
C7 H7 1.0000 . ?
C7 C8 1.543(3) . ?
C8 H8A 0.9900 . ?
C8 H8B 0.9900 . ?
C8 C9 1.552(4) . ?
C9 H9A 0.9900 . ?
C9 H9B 0.9900 . ?
C10 C11 1.384(3) . ?
C10 C15 1.393(3) . ?
C11 H11 0.9500 . ?
C11 C12 1.379(3) . ?
C12 C13 1.372(4) . ?
C13 H13 0.9500 . ?
C13 C14 1.386(4) . ?
C14 H14 0.9500 . ?
C14 C15 1.395(3) . ?
C15 C16 1.492(3) . ?
C16 C17 1.363(4) . ?
C16 C29 1.444(3) . ?
C17 H17 0.9500 . ?
C17 C18 1.429(4) . ?
C18 C19 1.400(4) . ?
C18 C31 1.419(4) . ?
C19 H19 0.9500 . ?
C19 C20 1.373(5) . ?
C20 H20 0.9500 . ?
C20 C21 1.386(5) . ?
C21 H21 0.9500 . ?
C21 C22 1.393(5) . ?
C22 C23 1.431(4) . ?
C22 C31 1.428(4) . ?
C23 H23 0.9500 . ?
C23 C24 1.363(5) . ?
C24 H24 0.9500 . ?
C24 C25 1.437(4) . ?
C25 C26 1.395(4) . ?
C25 C30 1.424(3) . ?
C26 H26 0.9500 . ?
C26 C27 1.373(5) . ?
C27 H27 0.9500 . ?
C27 C28 1.391(4) . ?
C28 H28 0.9500 . ?
C28 C29 1.390(4) . ?
C29 C30 1.433(4) . ?
C30 C31 1.412(4) . ?
O1S C2S 1.185(8) . ?
O2S C2S 1.319(8) . ?
O2S C3S 1.44(5) . ?
C1S H1SA 0.9800 . ?
C1S H1SB 0.9800 . ?
C1S H1SC 0.9800 . ?
C1S C2S 1.514(16) . ?
C3S H3SA 0.9900 . ?
C3S H3SB 0.9900 . ?
C3S C4S 1.493(14) . ?
C4S H4SA 0.9800 . ?
C4S H4SB 0.9800 . ?
C4S H4SC 0.9800 . ?
O3S C6S 1.182(12) . ?
O4S C6S 1.334(12) . ?
O4S C7S 1.40(5) . ?
C5S H5SA 0.9800 . ?
C5S H5SB 0.9800 . ?
C5S H5SC 0.9800 . ?
C5S C6S 1.495(17) . ?
C7S H7SA 0.9900 . ?
C7S H7SB 0.9900 . ?
C7S C8S 1.493(15) . ?
C8S H8SA 0.9800 . ?
C8S H8SB 0.9800 . ?
C8S H8SC 0.9800 . ?

loop_
_geom_torsion_atom_site_label_1
_geom_torsion_atom_site_label_2
_geom_torsion_atom_site_label_3
_geom_torsion_atom_site_label_4
_geom_torsion
_geom_torsion_site_symmetry_1
_geom_torsion_site_symmetry_2
_geom_torsion_site_symmetry_3
_geom_torsion_site_symmetry_4
_geom_torsion_publ_flag
F1 C12 C13 C14 179.0(2) . . . . ?
O2 C5 C6 C3 -176.3(2) . . . . ?
O2 C5 C6 C7 69.9(3) . . . . ?
N1 C5 C6 C3 3.4(2) . . . . ?
N1 C5 C6 C7 -110.4(2) . . . . ?
N1 C10 C11 C12 -176.89(19) . . . . ?
N1 C10 C15 C14 175.95(19) . . . . ?
N1 C10 C15 C16 -3.6(3) . . . . ?
C1 C2 C3 C4 -149.50(19) . . . . ?
C1 C2 C3 C6 -34.6(2) . . . . ?
C1 C2 C9 C8 36.0(2) . . . . ?
C1 C7 C8 C9 -33.9(2) . . . . ?
C2 C1 C7 C6 -57.51(19) . . . . ?
C2 C1 C7 C8 54.65(19) . . . . ?
C2 C3 C4 O1 -68.6(3) . . . . ?
C2 C3 C4 N1 112.2(2) . . . . ?
C2 C3 C6 C5 -123.99(17) . . . . ?
C2 C3 C6 C7 -1.5(2) . . . . ?
C3 C2 C9 C8 -69.5(2) . . . . ?
C3 C6 C7 C1 37.1(2) . . . . ?
C3 C6 C7 C8 -68.8(2) . . . . ?
C4 N1 C5 O2 174.83(19) . . . . ?
C4 N1 C5 C6 -4.9(2) . . . . ?
C4 N1 C10 C11 -69.3(3) . . . . ?
C4 N1 C10 C15 113.3(2) . . . . ?
C4 C3 C6 C5 -0.9(2) . . . . ?
C4 C3 C6 C7 121.64(17) . . . . ?
C5 N1 C4 O1 -174.93(19) . . . . ?
C5 N1 C4 C3 4.3(2) . . . . ?
C5 N1 C10 C11 96.1(2) . . . . ?
C5 N1 C10 C15 -81.3(2) . . . . ?
C5 C6 C7 C1 151.99(18) . . . . ?
C5 C6 C7 C8 46.1(3) . . . . ?
C6 C3 C4 O1 177.3(2) . . . . ?
C6 C3 C4 N1 -1.9(2) . . . . ?
C6 C7 C8 C9 71.0(2) . . . . ?
C7 C1 C2 C3 56.70(19) . . . . ?
C7 C1 C2 C9 -55.98(19) . . . . ?
C7 C8 C9 C2 -1.3(2) . . . . ?
C9 C2 C3 C4 -43.1(3) . . . . ?
C9 C2 C3 C6 71.8(2) . . . . ?
C10 N1 C4 O1 -8.4(3) . . . . ?
C10 N1 C4 C3 170.85(18) . . . . ?
C10 N1 C5 O2 8.0(3) . . . . ?
C10 N1 C5 C6 -171.74(17) . . . . ?
C10 C11 C12 F1 -179.46(19) . . . . ?
C10 C11 C12 C13 1.0(3) . . . . ?
C10 C15 C16 C17 99.6(3) . . . . ?
C10 C15 C16 C29 -79.4(3) . . . . ?
C11 C10 C15 C14 -1.3(3) . . . . ?
C11 C10 C15 C16 179.1(2) . . . . ?
C11 C12 C13 C14 -1.5(4) . . . . ?
C12 C13 C14 C15 0.5(4) . . . . ?
C13 C14 C15 C10 0.8(3) . . . . ?
C13 C14 C15 C16 -179.6(2) . . . . ?
C14 C15 C16 C17 -80.0(3) . . . . ?
C14 C15 C16 C29 101.1(3) . . . . ?
C15 C10 C11 C12 0.5(3) . . . . ?
C15 C16 C17 C18 -177.2(2) . . . . ?
C15 C16 C29 C28 -2.9(3) . . . . ?
C15 C16 C29 C30 176.84(19) . . . . ?
C16 C17 C18 C19 178.0(3) . . . . ?
C16 C17 C18 C31 -0.3(4) . . . . ?
C16 C29 C30 C25 -178.0(2) . . . . ?
C16 C29 C30 C31 1.1(3) . . . . ?
C17 C16 C29 C28 178.2(2) . . . . ?
C17 C16 C29 C30 -2.1(3) . . . . ?
C17 C18 C19 C20 -179.9(4) . . . . ?
C17 C18 C31 C22 179.0(3) . . . . ?
C17 C18 C31 C30 -0.6(4) . . . . ?
C18 C19 C20 C21 1.3(8) . . . . ?
C19 C18 C31 C22 0.6(5) . . . . ?
C19 C18 C31 C30 -179.1(3) . . . . ?
C19 C20 C21 C22 -0.2(8) . . . . ?
C20 C21 C22 C23 -180.0(4) . . . . ?
C20 C21 C22 C31 -0.8(6) . . . . ?
C21 C22 C23 C24 -180.0(4) . . . . ?
C21 C22 C31 C18 0.5(5) . . . . ?
C21 C22 C31 C30 -179.8(3) . . . . ?
C22 C23 C24 C25 -0.1(4) . . . . ?
C23 C22 C31 C18 179.8(3) . . . . ?
C23 C22 C31 C30 -0.6(4) . . . . ?
C23 C24 C25 C26 -179.7(3) . . . . ?
C23 C24 C25 C30 -0.8(4) . . . . ?
C24 C25 C26 C27 178.5(3) . . . . ?
C24 C25 C30 C29 -179.9(2) . . . . ?
C24 C25 C30 C31 0.9(3) . . . . ?
C25 C26 C27 C28 1.0(4) . . . . ?
C25 C30 C31 C18 179.4(2) . . . . ?
C25 C30 C31 C22 -0.3(4) . . . . ?
C26 C25 C30 C29 -0.9(3) . . . . ?
C26 C25 C30 C31 179.9(2) . . . . ?
C26 C27 C28 C29 -0.2(4) . . . . ?
C27 C28 C29 C16 178.6(2) . . . . ?
C27 C28 C29 C30 -1.1(4) . . . . ?
C28 C29 C30 C25 1.7(3) . . . . ?
C28 C29 C30 C31 -179.1(2) . . . . ?
C29 C16 C17 C18 1.7(4) . . . . ?
C29 C30 C31 C18 0.2(4) . . . . ?
C29 C30 C31 C22 -179.4(2) . . . . ?
C30 C25 C26 C27 -0.4(4) . . . . ?
C31 C18 C19 C20 -1.5(6) . . . . ?
C31 C22 C23 C24 0.8(4) . . . . ?
C2S O2S C3S C4S -175(3) . . . . ?
C3S O2S C2S O1S -2(3) . . . . ?
C3S O2S C2S C1S 179(3) . . . . ?
C6S O4S C7S C8S -179(4) . . . . ?
C7S O4S C6S O3S 1(4) . . . . ?
C7S O4S C6S C5S -176(3) . . . . ?
